data_7100499
loop_
_publ_author_name
'Archan Dey'
'Gautam R. Desiraju'

_publ_section_title
;
Correlation between molecular
dipole moment and centrosymmetry
in some crystalline diphenyl ethers.
;
_journal_name_full 'Chemical Communications'
_journal_paper_doi 10.1039/b502516h
_journal_year 2005
_chemical_formula_moiety 'C20 H17 N O3'
_chemical_formula_sum 'C20 H17 N O3'
_chemical_formula_weight 319.35
_chemical_melting_point 430
_space_group_IT_number 33
_space_group_name_Hall 'P 2c -2n'
_space_group_name_H-M_alt 'P n a 21'
_symmetry_cell_setting orthorhombic
_symmetry_space_group_name_Hall 'P 2c -2n'
_symmetry_space_group_name_H-M 'P n a 21'
_cell_angle_alpha 90.00
_cell_angle_beta 90.00
_cell_angle_gamma 90.00
_cell_formula_units_Z 4
_cell_length_a 6.137(2)
_cell_length_b 7.451(2)
_cell_length_c 34.981(12)
_cell_measurement_temperature 298(2)
_cell_volume 1599.5(9)
_diffrn_ambient_temperature 298(2)
_exptl_crystal_density_diffrn 1.326
_cod_original_sg_symbol_H-M ' P n a 21'
_cod_database_code 7100499

loop_
_symmetry_equiv_pos_as_xyz
'x, y, z'
'-x, -y, z+1/2'
'-x+1/2, y+1/2, z+1/2'
'x+1/2, -y+1/2, z'

loop_
_atom_site_label
_atom_site_type_symbol
_atom_site_fract_x
_atom_site_fract_y
_atom_site_fract_z
_atom_site_U_iso_or_equiv
_atom_site_adp_type
_atom_site_occupancy
_atom_site_symmetry_multiplicity
_atom_site_calc_flag
_atom_site_refinement_flags
_atom_site_disorder_assembly
_atom_site_disorder_group
O2 O 0.4726(3) -0.4957(3) 1.00751(5) 0.0466(5) Uani 1 1 d . . .
C10 C 0.3604(4) -0.4128(3) 0.90786(6) 0.0368(6) Uani 1 1 d . . .
H10 H 0.4296 -0.3566 0.8875 0.044 Uiso 1 1 calc R . .
O1 O -0.4492(3) -0.4808(3) 0.70781(5) 0.0492(5) Uani 1 1 d . . .
C20 C 0.1759(5) -0.4119(4) 1.05038(7) 0.0444(7) Uani 1 1 d . . .
H20 H 0.1035 -0.3511 1.0309 0.053 Uiso 1 1 calc R . .
C14 C 0.1613(4) -0.5862(3) 0.96841(7) 0.0414(6) Uani 1 1 d . . .
H14 H 0.0954 -0.6461 0.9887 0.050 Uiso 1 1 calc R . .
C9 C 0.1617(4) -0.4981(3) 0.90193(7) 0.0360(6) Uani 1 1 d . . .
C3 C -0.1789(4) -0.4176(3) 0.75287(7) 0.0406(6) Uani 1 1 d . . .
H3 H -0.1010 -0.3614 0.7334 0.049 Uiso 1 1 calc R . .
C4 C -0.0938(4) -0.4248(4) 0.78917(7) 0.0402(6) Uani 1 1 d . . .
H4 H 0.0418 -0.3743 0.7942 0.048 Uiso 1 1 calc R . .
C15 C 0.3662(5) -0.5028(3) 1.04257(7) 0.0367(6) Uani 1 1 d . . .
C2 C -0.3810(4) -0.4937(3) 0.74502(7) 0.0371(6) Uani 1 1 d . . .
C16 C 0.4738(4) -0.5936(3) 1.07117(7) 0.0413(6) Uani 1 1 d . . .
H16 H 0.6025 -0.6546 1.0658 0.050 Uiso 1 1 calc R . .
C17 C 0.3906(4) -0.5939(3) 1.10774(8) 0.0440(6) Uani 1 1 d . . .
H17 H 0.4620 -0.6565 1.1270 0.053 Uiso 1 1 calc R . .
C11 C 0.4566(4) -0.4100(3) 0.94346(7) 0.0374(6) Uani 1 1 d . . .
H11 H 0.5883 -0.3506 0.9471 0.045 Uiso 1 1 calc R . .
C13 C 0.0660(4) -0.5864(4) 0.93266(7) 0.0407(6) Uani 1 1 d . . .
H13 H -0.0650 -0.6468 0.9291 0.049 Uiso 1 1 calc R . .
N1 N 0.0764(4) -0.4859(3) 0.86435(6) 0.0417(5) Uani 1 1 d . . .
C19 C 0.0924(5) -0.4111(4) 1.08708(7) 0.0458(7) Uani 1 1 d . . .
H19 H -0.0363 -0.3501 1.0924 0.055 Uiso 1 1 calc R . .
C8 C -0.1195(4) -0.5220(3) 0.85717(7) 0.0392(6) Uani 1 1 d . . .
H8 H -0.2100 -0.5590 0.8770 0.047 Uiso 1 1 calc R . .
C18 C 0.2015(5) -0.5014(3) 1.11576(7) 0.0410(6) Uani 1 1 d . . .
O3 O 0.1124(4) -0.4980(3) 1.15177(6) 0.0589(6) Uani 1 1 d . . .
C7 C -0.4997(4) -0.5727(3) 0.77399(8) 0.0434(6) Uani 1 1 d . . .
H7 H -0.6353 -0.6231 0.7690 0.052 Uiso 1 1 calc R . .
C6 C -0.4147(4) -0.5761(4) 0.81046(7) 0.0424(6) Uani 1 1 d . . .
H6 H -0.4967 -0.6256 0.8302 0.051 Uiso 1 1 calc R . .
C1 C -0.6495(5) -0.5653(6) 0.69756(9) 0.0723(10) Uani 1 1 d . . .
H1A H -0.6414 -0.6910 0.7034 0.108 Uiso 1 1 calc R . .
H1B H -0.6749 -0.5498 0.6707 0.108 Uiso 1 1 calc R . .
H1C H -0.7668 -0.5119 0.7117 0.108 Uiso 1 1 calc R . .
C12 C 0.3563(4) -0.4959(3) 0.97378(7) 0.0362(6) Uani 1 1 d . . .
C5 C -0.2092(4) -0.5073(3) 0.81845(7) 0.0365(6) Uani 1 1 d . . .
H1 H 0.196(8) -0.524(5) 1.1658(13) 0.091(16) Uiso 1 1 d . . .

loop_
_atom_site_aniso_label
_atom_site_aniso_U_11
_atom_site_aniso_U_22
_atom_site_aniso_U_33
_atom_site_aniso_U_23
_atom_site_aniso_U_13
_atom_site_aniso_U_12
O2 0.0413(10) 0.0681(11) 0.0303(9) 0.0016(7) -0.0023(9) -0.0030(10)
C10 0.0384(12) 0.0374(15) 0.0347(14) 0.0041(10) 0.0040(10) -0.0002(10)
O1 0.0454(10) 0.0666(12) 0.0357(11) -0.0001(8) -0.0070(9) -0.0041(9)
C20 0.0511(16) 0.0462(15) 0.0361(13) 0.0046(12) -0.0065(12) 0.0070(13)
C14 0.0483(14) 0.0425(15) 0.0335(13) 0.0047(11) 0.0021(12) -0.0081(12)
C9 0.0415(13) 0.0349(15) 0.0317(13) -0.0019(10) 0.0015(11) 0.0018(11)
C3 0.0408(14) 0.0472(16) 0.0338(13) 0.0037(11) 0.0047(11) -0.0068(11)
C4 0.0373(14) 0.0452(14) 0.0383(14) 0.0004(11) -0.0013(12) -0.0042(11)
C15 0.0440(16) 0.0372(13) 0.0288(13) -0.0009(10) -0.0039(11) -0.0032(11)
C2 0.0397(15) 0.0395(14) 0.0321(13) -0.0018(10) -0.0011(11) 0.0043(11)
C16 0.0414(14) 0.0456(15) 0.0369(13) -0.0036(11) -0.0017(12) 0.0062(12)
C17 0.0541(15) 0.0452(14) 0.0327(13) 0.0028(12) -0.0079(13) 0.0067(12)
C11 0.0358(12) 0.0389(14) 0.0376(14) 0.0000(10) 0.0032(11) -0.0039(11)
C13 0.0429(14) 0.0437(15) 0.0354(14) 0.0013(11) -0.0019(12) -0.0088(12)
N1 0.0443(13) 0.0480(12) 0.0328(13) 0.0006(9) 0.0001(10) -0.0021(10)
C19 0.0459(15) 0.0513(17) 0.0400(14) -0.0037(12) -0.0017(13) 0.0084(13)
C8 0.0431(16) 0.0440(13) 0.0305(13) 0.0007(10) 0.0047(12) 0.0018(11)
C18 0.0453(16) 0.0460(14) 0.0318(15) -0.0040(10) 0.0018(11) -0.0040(12)
O3 0.0571(13) 0.0896(17) 0.0299(11) -0.0024(10) 0.0066(10) 0.0027(12)
C7 0.0367(13) 0.0498(15) 0.0436(14) -0.0003(12) -0.0010(12) -0.0066(13)
C6 0.0405(13) 0.0494(15) 0.0374(14) 0.0021(12) 0.0046(12) -0.0063(11)
C1 0.0534(18) 0.115(3) 0.0485(19) -0.0068(19) -0.0116(15) -0.0188(19)
C12 0.0429(13) 0.0356(13) 0.0302(14) -0.0030(10) -0.0021(11) 0.0032(10)
C5 0.0392(15) 0.0371(14) 0.0332(13) -0.0004(10) 0.0011(11) 0.0051(11)

loop_
_geom_bond_atom_site_label_1
_geom_bond_atom_site_label_2
_geom_bond_distance
_geom_bond_site_symmetry_2
_geom_bond_publ_flag
O2 C12 1.379(3) . ?
O2 C15 1.390(3) . ?
C10 C11 1.378(3) . ?
C10 C9 1.391(4) . ?
C10 H10 0.9300 . ?
O1 C2 1.371(3) . ?
O1 C1 1.427(4) . ?
C20 C15 1.377(4) . ?
C20 C19 1.382(4) . ?
C20 H20 0.9300 . ?
C14 C13 1.381(3) . ?
C14 C12 1.385(4) . ?
C14 H14 0.9300 . ?
C9 C13 1.390(4) . ?
C9 N1 1.418(3) . ?
C3 C4 1.374(3) . ?
C3 C2 1.391(4) . ?
C3 H3 0.9300 . ?
C4 C5 1.389(4) . ?
C4 H4 0.9300 . ?
C15 C16 1.377(4) . ?
C2 C7 1.380(4) . ?
C16 C17 1.378(4) . ?
C16 H16 0.9300 . ?
C17 C18 1.379(4) . ?
C17 H17 0.9300 . ?
C11 C12 1.384(3) . ?
C11 H11 0.9300 . ?
C13 H13 0.9300 . ?
N1 C8 1.257(3) . ?
C19 C18 1.381(4) . ?
C19 H19 0.9300 . ?
C8 C5 1.466(3) . ?
C8 H8 0.9300 . ?
C18 O3 1.373(3) . ?
O3 H1 0.74(4) . ?
C7 C6 1.378(4) . ?
C7 H7 0.9300 . ?
C6 C5 1.390(4) . ?
C6 H6 0.9300 . ?
C1 H1A 0.9600 . ?
C1 H1B 0.9600 . ?
C1 H1C 0.9600 . ?

loop_
_cod_related_entry_id
_cod_related_entry_database
_cod_related_entry_code
1 ChemSpider 30652955
